data_7130557
loop_
_publ_author_name
'Jiang, Bo'
'Ji, Xiao-Shuang'
'Zuo, Hong-Dong'
'Shen, Yi-Ting'
'Hao, Wen-Juan'
'Tu, Shu-Jiang'

_publ_section_title
;
 Electrochemical selective annulative amino-ketalization and
 amino-oxygenation of 1,6-enynes
;
_journal_name_full 'Chemical Communications'
_journal_paper_doi 10.1039/D2CC03922B
_journal_year 2022
_chemical_formula_sum 'C30 H27 N O7 S2'
_chemical_formula_weight 577.65
_space_group_IT_number 15
_space_group_name_Hall '-C 2yc'
_space_group_name_H-M_alt 'C 1 2/c 1'
_symmetry_cell_setting monoclinic
_symmetry_space_group_name_H-M 'C 1 2/c 1'
_atom_sites_solution_hydrogens geom
_atom_sites_solution_primary direct
_atom_sites_solution_secondary difmap
_audit_creation_method SHELXL-97
_audit_update_record
;
2022-07-12 deposited with the CCDC.	2022-08-19 downloaded from the CCDC.
;
_cell_angle_alpha 90.00
_cell_angle_beta 100.502(3)
_cell_angle_gamma 90.00
_cell_formula_units_Z 8
_cell_length_a 25.301(2)
_cell_length_b 8.6273(6)
_cell_length_c 25.933(2)
_cell_measurement_reflns_used 2383
_cell_measurement_temperature 298(2)
_cell_measurement_theta_max 25.72
_cell_measurement_theta_min 2.565
_cell_volume 5565.8(7)
_computing_cell_refinement 'Bruker SMART'
_computing_data_collection 'Bruker SMART'
_computing_data_reduction 'Bruker SAINT'
_computing_molecular_graphics 'Bruker SHELXTL'
_computing_publication_material 'Bruker SHELXTL'
_computing_structure_refinement 'SHELXL-97 (Sheldrick, 1997)'
_computing_structure_solution 'SHELXS-97 (Sheldrick, 1990)'
_diffrn_ambient_temperature 298(2)
_diffrn_measured_fraction_theta_full 1.000
_diffrn_measured_fraction_theta_max 1.000
_diffrn_measurement_device_type 'CCD area detector'
_diffrn_measurement_method 'phi and omega scans'
_diffrn_radiation_monochromator graphite
_diffrn_radiation_source 'fine-focus sealed tube'
_diffrn_radiation_type MoK\a
_diffrn_radiation_wavelength 0.71073
_diffrn_reflns_av_R_equivalents 0.0851
_diffrn_reflns_av_sigmaI/netI 0.0867
_diffrn_reflns_limit_h_max 30
_diffrn_reflns_limit_h_min -27
_diffrn_reflns_limit_k_max 10
_diffrn_reflns_limit_k_min -7
_diffrn_reflns_limit_l_max 30
_diffrn_reflns_limit_l_min -29
_diffrn_reflns_number 13796
_diffrn_reflns_theta_full 25.02
_diffrn_reflns_theta_max 25.02
_diffrn_reflns_theta_min 2.07
_exptl_absorpt_coefficient_mu 0.240
_exptl_absorpt_correction_T_max 0.9881
_exptl_absorpt_correction_T_min 0.9099
_exptl_absorpt_correction_type multi-scan
_exptl_absorpt_process_details sadabs
_exptl_crystal_colour white
_exptl_crystal_density_diffrn 1.379
_exptl_crystal_density_method 'not measured'
_exptl_crystal_description block
_exptl_crystal_F_000 2416
_exptl_crystal_size_max 0.40
_exptl_crystal_size_mid 0.11
_exptl_crystal_size_min 0.05
_refine_diff_density_max 0.363
_refine_diff_density_min -0.376
_refine_diff_density_rms 0.055
_refine_ls_extinction_coef 0.00101(14)
_refine_ls_extinction_expression Fc^*^=kFc[1+0.001xFc^2^\l^3^/sin(2\q)]^-1/4^
_refine_ls_extinction_method SHELXL
_refine_ls_goodness_of_fit_ref 1.015
_refine_ls_hydrogen_treatment mixed
_refine_ls_matrix_type full
_refine_ls_number_parameters 364
_refine_ls_number_reflns 4913
_refine_ls_number_restraints 0
_refine_ls_restrained_S_all 1.015
_refine_ls_R_factor_all 0.1120
_refine_ls_R_factor_gt 0.0593
_refine_ls_shift/su_max 0.001
_refine_ls_shift/su_mean 0.000
_refine_ls_structure_factor_coef Fsqd
_refine_ls_weighting_details 'calc w=1/[\s^2^(Fo^2^)+(0.0581P)^2^+0.0000P] where P=(Fo^2^+2Fc^2^)/3'
_refine_ls_weighting_scheme calc
_refine_ls_wR_factor_gt 0.1305
_refine_ls_wR_factor_ref 0.1506
_reflns_number_gt 2792
_reflns_number_total 4913
_reflns_threshold_expression >2sigma(I)
_cod_data_source_file d2cc03922b2.cif
_cod_data_source_block 210428b
_cod_depositor_comments
;
The following automatic conversions were performed:

data item '_symmetry_cell_setting' value 'Monoclinic' was changed to
'monoclinic' in accordance with the
/home/data/users/saulius/crontab/automatic-downloads/rss-feeds/RSC/lib/dictionaries/cif_core.dic
dictionary named 'cif_core.dic' version 2.4.2 last updated on
2011-04-26.

Automatic conversion script
Id: cif_fix_values 7556 2019-12-06 15:28:31Z antanas 
;
_cod_original_cell_volume 5565.8(8)
_cod_original_sg_symbol_H-M C2/c
_cod_database_code 7130557

loop_
_symmetry_equiv_pos_as_xyz
'x, y, z'
'-x, y, -z+1/2'
'x+1/2, y+1/2, z'
'-x+1/2, y+1/2, -z+1/2'
'-x, -y, -z'
'x, -y, z-1/2'
'-x+1/2, -y+1/2, -z'
'x+1/2, -y+1/2, z-1/2'

loop_
_atom_site_label
_atom_site_type_symbol
_atom_site_fract_x
_atom_site_fract_y
_atom_site_fract_z
_atom_site_U_iso_or_equiv
_atom_site_adp_type
_atom_site_occupancy
_atom_site_symmetry_multiplicity
_atom_site_calc_flag
_atom_site_refinement_flags
_atom_site_disorder_assembly
_atom_site_disorder_group
N1 N 0.96233(10) 0.2649(3) 0.12711(10) 0.0450(7) Uani 1 1 d . . .
O1 O 0.94118(8) -0.0034(3) 0.18322(9) 0.0521(6) Uani 1 1 d . . .
O2 O 0.78295(9) 0.1387(3) 0.22615(9) 0.0555(7) Uani 1 1 d . . .
O3 O 0.81177(9) 0.3037(3) 0.16701(10) 0.0574(7) Uani 1 1 d . . .
O4 O 1.04854(9) 0.4038(3) 0.12136(11) 0.0721(8) Uani 1 1 d . . .
O5 O 1.03693(10) 0.2719(3) 0.20229(9) 0.0726(8) Uani 1 1 d . . .
O6 O 0.97219(10) 0.2830(3) 0.03382(9) 0.0640(7) Uani 1 1 d . . .
O7 O 0.88468(9) 0.2235(3) 0.05712(9) 0.0598(7) Uani 1 1 d . . .
S1 S 1.02917(4) 0.27575(12) 0.14671(4) 0.0571(3) Uani 1 1 d . . .
S2 S 0.93351(4) 0.30806(11) 0.06582(3) 0.0529(3) Uani 1 1 d . . .
C1 C 0.92713(12) 0.2653(4) 0.16653(13) 0.0460(9) Uani 1 1 d . . .
H1A H 0.9477 0.3017 0.1996 0.055 Uiso 1 1 calc R . .
H1B H 0.8982 0.3385 0.1556 0.055 Uiso 1 1 calc R . .
C2 C 0.90374(13) 0.1142(4) 0.17518(12) 0.0434(8) Uani 1 1 d . . .
C3 C 0.85558(13) 0.0664(4) 0.18428(12) 0.0422(8) Uani 1 1 d . . .
C4 C 0.86270(14) -0.0911(4) 0.20097(13) 0.0492(9) Uani 1 1 d . . .
C5 C 0.91480(15) -0.1285(4) 0.19839(14) 0.0524(9) Uani 1 1 d . . .
C6 C 0.93722(17) -0.2713(5) 0.21078(14) 0.0680(12) Uani 1 1 d . . .
H6 H 0.9723 -0.2942 0.2073 0.082 Uiso 1 1 calc R . .
C7 C 0.9051(2) -0.3779(5) 0.22857(16) 0.0813(14) Uani 1 1 d . . .
H7 H 0.9187 -0.4760 0.2382 0.098 Uiso 1 1 calc R . .
C8 C 0.8529(2) -0.3436(5) 0.23262(16) 0.0787(13) Uani 1 1 d . . .
H8 H 0.8322 -0.4186 0.2455 0.094 Uiso 1 1 calc R . .
C9 C 0.83067(17) -0.2033(5) 0.21839(15) 0.0640(11) Uani 1 1 d . . .
H9 H 0.7950 -0.1827 0.2202 0.077 Uiso 1 1 calc R . .
C10 C 0.80293(14) 0.1497(4) 0.17919(14) 0.0484(9) Uani 1 1 d . . .
C11 C 0.76206(13) 0.0741(4) 0.13682(14) 0.0496(9) Uani 1 1 d . . .
C12 C 0.71531(16) 0.0123(5) 0.14687(16) 0.0715(12) Uani 1 1 d . . .
H12 H 0.7079 0.0166 0.1807 0.086 Uiso 1 1 calc R . .
C13 C 0.67950(18) -0.0557(6) 0.10781(19) 0.0922(16) Uani 1 1 d . . .
H13 H 0.6480 -0.0980 0.1154 0.111 Uiso 1 1 calc R . .
C14 C 0.68898(18) -0.0625(6) 0.05849(18) 0.0908(15) Uani 1 1 d . . .
H14 H 0.6644 -0.1095 0.0321 0.109 Uiso 1 1 calc R . .
C15 C 0.73504(19) 0.0002(6) 0.04767(17) 0.0992(17) Uani 1 1 d . . .
H15 H 0.7420 -0.0042 0.0137 0.119 Uiso 1 1 calc R . .
C16 C 0.77129(16) 0.0699(5) 0.08662(16) 0.0758(13) Uani 1 1 d . . .
H16 H 0.8023 0.1145 0.0787 0.091 Uiso 1 1 calc R . .
C17 C 0.81863(15) 0.1880(5) 0.27144(15) 0.0714(12) Uani 1 1 d . . .
H17A H 0.8487 0.1185 0.2784 0.107 Uiso 1 1 calc R . .
H17B H 0.8003 0.1884 0.3008 0.107 Uiso 1 1 calc R . .
H17C H 0.8311 0.2907 0.2660 0.107 Uiso 1 1 calc R . .
C18 C 0.76418(15) 0.3986(5) 0.15782(18) 0.0829(14) Uani 1 1 d . . .
H18A H 0.7417 0.3679 0.1255 0.124 Uiso 1 1 calc R . .
H18B H 0.7742 0.5053 0.1556 0.124 Uiso 1 1 calc R . .
H18C H 0.7449 0.3857 0.1862 0.124 Uiso 1 1 calc R . .
C19 C 1.05542(13) 0.1067(5) 0.12515(14) 0.0522(9) Uani 1 1 d . . .
C20 C 1.05819(15) -0.0248(6) 0.15520(16) 0.0719(12) Uani 1 1 d . . .
H20 H 1.0450 -0.0241 0.1864 0.086 Uiso 1 1 calc R . .
C21 C 1.08031(19) -0.1569(6) 0.1393(2) 0.0929(15) Uani 1 1 d . . .
H21 H 1.0818 -0.2468 0.1593 0.112 Uiso 1 1 calc R . .
C22 C 1.10031(19) -0.1554(6) 0.0938(2) 0.0941(16) Uani 1 1 d . . .
H22 H 1.1158 -0.2447 0.0831 0.113 Uiso 1 1 calc R . .
C23 C 1.09789(18) -0.0249(6) 0.06404(18) 0.0880(15) Uani 1 1 d . . .
H23 H 1.1115 -0.0260 0.0330 0.106 Uiso 1 1 calc R . .
C24 C 1.07572(15) 0.1072(5) 0.07936(15) 0.0682(11) Uani 1 1 d . . .
H24 H 1.0743 0.1967 0.0592 0.082 Uiso 1 1 calc R . .
C25 C 0.91752(15) 0.5056(4) 0.06676(13) 0.0530(10) Uani 1 1 d . . .
C26 C 0.86905(16) 0.5485(5) 0.07805(14) 0.0639(11) Uani 1 1 d . . .
H26 H 0.8446 0.4744 0.0849 0.077 Uiso 1 1 calc R . .
C27 C 0.8571(2) 0.7034(6) 0.07906(15) 0.0766(13) Uani 1 1 d . . .
H27 H 0.8241 0.7348 0.0865 0.092 Uiso 1 1 calc R . .
C28 C 0.8932(2) 0.8115(5) 0.06933(15) 0.0788(13) Uani 1 1 d . . .
H28 H 0.8850 0.9163 0.0705 0.095 Uiso 1 1 calc R . .
C29 C 0.9413(2) 0.7664(6) 0.05787(16) 0.0800(13) Uani 1 1 d . . .
H29 H 0.9655 0.8408 0.0507 0.096 Uiso 1 1 calc R . .
C30 C 0.95431(16) 0.6134(5) 0.05686(14) 0.0656(11) Uani 1 1 d . . .
H30 H 0.9874 0.5825 0.0496 0.079 Uiso 1 1 calc R . .

loop_
_atom_site_aniso_label
_atom_site_aniso_U_11
_atom_site_aniso_U_22
_atom_site_aniso_U_33
_atom_site_aniso_U_23
_atom_site_aniso_U_13
_atom_site_aniso_U_12
N1 0.0341(15) 0.060(2) 0.0438(16) 0.0013(14) 0.0139(13) -0.0063(13)
O1 0.0429(14) 0.0525(17) 0.0621(16) -0.0016(13) 0.0131(12) 0.0077(12)
O2 0.0431(14) 0.0700(19) 0.0569(15) -0.0067(13) 0.0179(13) -0.0043(12)
O3 0.0459(15) 0.0432(16) 0.0868(18) 0.0022(14) 0.0217(13) 0.0013(11)
O4 0.0557(16) 0.0614(18) 0.107(2) -0.0056(16) 0.0361(15) -0.0195(13)
O5 0.0592(17) 0.110(2) 0.0479(15) -0.0172(15) 0.0087(13) -0.0043(14)
O6 0.0728(18) 0.075(2) 0.0529(15) -0.0026(13) 0.0353(14) -0.0034(13)
O7 0.0533(16) 0.0641(18) 0.0601(15) -0.0025(13) 0.0057(12) -0.0180(12)
S1 0.0439(6) 0.0700(8) 0.0603(7) -0.0088(5) 0.0170(5) -0.0108(5)
S2 0.0527(6) 0.0588(7) 0.0505(6) -0.0008(5) 0.0177(5) -0.0089(5)
C1 0.040(2) 0.050(2) 0.051(2) -0.0019(17) 0.0184(17) -0.0047(16)
C2 0.048(2) 0.041(2) 0.0436(19) -0.0028(17) 0.0143(17) 0.0023(17)
C3 0.044(2) 0.041(2) 0.0439(19) -0.0001(16) 0.0131(16) -0.0021(16)
C4 0.060(2) 0.043(2) 0.048(2) -0.0031(18) 0.0180(18) -0.0041(18)
C5 0.062(3) 0.045(3) 0.051(2) -0.0010(18) 0.012(2) 0.0044(19)
C6 0.079(3) 0.064(3) 0.058(3) -0.003(2) 0.007(2) 0.021(2)
C7 0.137(5) 0.044(3) 0.063(3) 0.002(2) 0.021(3) 0.019(3)
C8 0.120(4) 0.048(3) 0.074(3) 0.001(2) 0.032(3) -0.012(3)
C9 0.073(3) 0.049(3) 0.074(3) 0.001(2) 0.021(2) -0.011(2)
C10 0.050(2) 0.044(2) 0.058(2) 0.0002(18) 0.0264(19) -0.0057(17)
C11 0.047(2) 0.051(2) 0.054(2) 0.0057(19) 0.0161(18) -0.0053(17)
C12 0.063(3) 0.095(4) 0.059(3) 0.001(2) 0.018(2) -0.026(2)
C13 0.065(3) 0.127(5) 0.082(3) 0.006(3) 0.007(3) -0.040(3)
C14 0.068(3) 0.128(5) 0.070(3) -0.006(3) -0.005(3) -0.033(3)
C15 0.078(3) 0.157(5) 0.062(3) -0.012(3) 0.013(3) -0.028(3)
C16 0.055(3) 0.112(4) 0.064(3) 0.002(3) 0.020(2) -0.016(2)
C17 0.069(3) 0.077(3) 0.069(3) -0.021(2) 0.015(2) -0.002(2)
C18 0.062(3) 0.061(3) 0.126(4) 0.006(3) 0.018(3) 0.020(2)
C19 0.038(2) 0.065(3) 0.055(2) 0.003(2) 0.0137(18) -0.0008(17)
C20 0.049(2) 0.094(4) 0.074(3) 0.021(3) 0.016(2) 0.011(2)
C21 0.090(4) 0.081(4) 0.108(4) 0.027(3) 0.019(3) 0.026(3)
C22 0.093(4) 0.084(4) 0.102(4) -0.008(3) 0.007(3) 0.034(3)
C23 0.098(4) 0.093(4) 0.077(3) 0.000(3) 0.028(3) 0.033(3)
C24 0.076(3) 0.071(3) 0.063(3) 0.004(2) 0.027(2) 0.011(2)
C25 0.057(2) 0.057(3) 0.048(2) 0.0023(18) 0.0177(19) -0.0045(19)
C26 0.072(3) 0.066(3) 0.055(2) 0.005(2) 0.017(2) -0.001(2)
C27 0.097(4) 0.071(4) 0.064(3) 0.004(3) 0.020(2) 0.014(3)
C28 0.121(4) 0.059(3) 0.054(3) 0.000(2) 0.008(3) 0.000(3)
C29 0.105(4) 0.065(4) 0.069(3) 0.006(2) 0.012(3) -0.023(3)
C30 0.069(3) 0.065(3) 0.065(3) 0.005(2) 0.018(2) -0.012(2)

loop_
_atom_type_symbol
_atom_type_description
_atom_type_scat_dispersion_real
_atom_type_scat_dispersion_imag
_atom_type_scat_source
C C 0.0033 0.0016 'International Tables Vol C Tables 4.2.6.8 and 6.1.1.4'
H H 0.0000 0.0000 'International Tables Vol C Tables 4.2.6.8 and 6.1.1.4'
N N 0.0061 0.0033 'International Tables Vol C Tables 4.2.6.8 and 6.1.1.4'
O O 0.0106 0.0060 'International Tables Vol C Tables 4.2.6.8 and 6.1.1.4'
S S 0.1246 0.1234 'International Tables Vol C Tables 4.2.6.8 and 6.1.1.4'

loop_
_geom_angle_atom_site_label_1
_geom_angle_atom_site_label_2
_geom_angle_atom_site_label_3
_geom_angle
_geom_angle_site_symmetry_1
_geom_angle_site_symmetry_3
_geom_angle_publ_flag
C1 N1 S2 116.5(2) . . ?
C1 N1 S1 119.6(2) . . ?
S2 N1 S1 121.24(15) . . ?
C5 O1 C2 105.5(3) . . ?
C10 O2 C17 115.1(3) . . ?
C10 O3 C18 114.6(3) . . ?
O4 S1 O5 119.56(17) . . ?
O4 S1 N1 108.52(15) . . ?
O5 S1 N1 104.59(14) . . ?
O4 S1 C19 108.68(17) . . ?
O5 S1 C19 108.49(18) . . ?
N1 S1 C19 106.21(15) . . ?
O6 S2 O7 120.37(16) . . ?
O6 S2 N1 107.28(15) . . ?
O7 S2 N1 104.73(14) . . ?
O6 S2 C25 110.12(16) . . ?
O7 S2 C25 107.84(17) . . ?
N1 S2 C25 105.43(15) . . ?
C2 C1 N1 114.6(3) . . ?
C2 C1 H1A 108.6 . . ?
N1 C1 H1A 108.6 . . ?
C2 C1 H1B 108.6 . . ?
N1 C1 H1B 108.6 . . ?
H1A C1 H1B 107.6 . . ?
C3 C2 O1 111.5(3) . . ?
C3 C2 C1 134.6(3) . . ?
O1 C2 C1 113.1(3) . . ?
C2 C3 C4 106.1(3) . . ?
C2 C3 C10 131.0(3) . . ?
C4 C3 C10 123.0(3) . . ?
C5 C4 C9 118.3(4) . . ?
C5 C4 C3 106.2(3) . . ?
C9 C4 C3 135.5(4) . . ?
O1 C5 C6 125.2(4) . . ?
O1 C5 C4 110.7(3) . . ?
C6 C5 C4 124.2(4) . . ?
C7 C6 C5 116.0(4) . . ?
C7 C6 H6 122.0 . . ?
C5 C6 H6 122.0 . . ?
C6 C7 C8 121.4(4) . . ?
C6 C7 H7 119.3 . . ?
C8 C7 H7 119.3 . . ?
C9 C8 C7 121.7(4) . . ?
C9 C8 H8 119.1 . . ?
C7 C8 H8 119.1 . . ?
C8 C9 C4 118.2(4) . . ?
C8 C9 H9 120.9 . . ?
C4 C9 H9 120.9 . . ?
O3 C10 O2 111.0(3) . . ?
O3 C10 C3 107.5(3) . . ?
O2 C10 C3 110.2(3) . . ?
O3 C10 C11 111.3(3) . . ?
O2 C10 C11 107.1(3) . . ?
C3 C10 C11 109.7(3) . . ?
C16 C11 C12 118.5(4) . . ?
C16 C11 C10 119.4(3) . . ?
C12 C11 C10 122.1(3) . . ?
C13 C12 C11 120.5(4) . . ?
C13 C12 H12 119.7 . . ?
C11 C12 H12 119.7 . . ?
C14 C13 C12 121.1(4) . . ?
C14 C13 H13 119.5 . . ?
C12 C13 H13 119.5 . . ?
C13 C14 C15 119.1(4) . . ?
C13 C14 H14 120.4 . . ?
C15 C14 H14 120.4 . . ?
C14 C15 C16 120.3(4) . . ?
C14 C15 H15 119.8 . . ?
C16 C15 H15 119.8 . . ?
C11 C16 C15 120.4(4) . . ?
C11 C16 H16 119.8 . . ?
C15 C16 H16 119.8 . . ?
O2 C17 H17A 109.5 . . ?
O2 C17 H17B 109.5 . . ?
H17A C17 H17B 109.5 . . ?
O2 C17 H17C 109.5 . . ?
H17A C17 H17C 109.5 . . ?
H17B C17 H17C 109.5 . . ?
O3 C18 H18A 109.5 . . ?
O3 C18 H18B 109.5 . . ?
H18A C18 H18B 109.5 . . ?
O3 C18 H18C 109.5 . . ?
H18A C18 H18C 109.5 . . ?
H18B C18 H18C 109.5 . . ?
C20 C19 C24 120.3(4) . . ?
C20 C19 S1 119.7(3) . . ?
C24 C19 S1 120.0(3) . . ?
C21 C20 C19 120.0(4) . . ?
C21 C20 H20 120.0 . . ?
C19 C20 H20 120.0 . . ?
C20 C21 C22 119.3(5) . . ?
C20 C21 H21 120.4 . . ?
C22 C21 H21 120.4 . . ?
C23 C22 C21 120.8(5) . . ?
C23 C22 H22 119.6 . . ?
C21 C22 H22 119.6 . . ?
C22 C23 C24 120.4(4) . . ?
C22 C23 H23 119.8 . . ?
C24 C23 H23 119.8 . . ?
C23 C24 C19 119.2(4) . . ?
C23 C24 H24 120.4 . . ?
C19 C24 H24 120.4 . . ?
C26 C25 C30 121.6(4) . . ?
C26 C25 S2 119.1(3) . . ?
C30 C25 S2 119.3(3) . . ?
C25 C26 C27 118.6(4) . . ?
C25 C26 H26 120.7 . . ?
C27 C26 H26 120.7 . . ?
C28 C27 C26 120.4(5) . . ?
C28 C27 H27 119.8 . . ?
C26 C27 H27 119.8 . . ?
C29 C28 C27 120.1(5) . . ?
C29 C28 H28 119.9 . . ?
C27 C28 H28 119.9 . . ?
C28 C29 C30 120.7(4) . . ?
C28 C29 H29 119.7 . . ?
C30 C29 H29 119.7 . . ?
C29 C30 C25 118.6(4) . . ?
C29 C30 H30 120.7 . . ?
C25 C30 H30 120.7 . . ?

loop_
_geom_bond_atom_site_label_1
_geom_bond_atom_site_label_2
_geom_bond_distance
_geom_bond_site_symmetry_2
_geom_bond_publ_flag
N1 C1 1.473(3) . ?
N1 S2 1.665(3) . ?
N1 S1 1.677(3) . ?
O1 C5 1.364(4) . ?
O1 C2 1.378(4) . ?
O2 C10 1.404(4) . ?
O2 C17 1.410(4) . ?
O3 C10 1.394(4) . ?
O3 C18 1.439(4) . ?
O4 S1 1.418(3) . ?
O5 S1 1.419(2) . ?
O6 S2 1.410(2) . ?
O7 S2 1.417(2) . ?
S1 C19 1.737(4) . ?
S2 C25 1.753(4) . ?
C1 C2 1.465(4) . ?
C1 H1A 0.9700 . ?
C1 H1B 0.9700 . ?
C2 C3 1.348(4) . ?
C3 C4 1.427(4) . ?
C3 C10 1.498(4) . ?
C4 C5 1.371(5) . ?
C4 C9 1.390(5) . ?
C5 C6 1.370(5) . ?
C6 C7 1.363(6) . ?
C6 H6 0.9300 . ?
C7 C8 1.376(6) . ?
C7 H7 0.9300 . ?
C8 C9 1.357(5) . ?
C8 H8 0.9300 . ?
C9 H9 0.9300 . ?
C10 C11 1.512(5) . ?
C11 C16 1.364(5) . ?
C11 C12 1.365(4) . ?
C12 C13 1.362(5) . ?
C12 H12 0.9300 . ?
C13 C14 1.345(5) . ?
C13 H13 0.9300 . ?
C14 C15 1.360(6) . ?
C14 H14 0.9300 . ?
C15 C16 1.373(5) . ?
C15 H15 0.9300 . ?
C16 H16 0.9300 . ?
C17 H17A 0.9600 . ?
C17 H17B 0.9600 . ?
C17 H17C 0.9600 . ?
C18 H18A 0.9600 . ?
C18 H18B 0.9600 . ?
C18 H18C 0.9600 . ?
C19 C20 1.371(5) . ?
C19 C24 1.377(5) . ?
C20 C21 1.365(5) . ?
C20 H20 0.9300 . ?
C21 C22 1.366(6) . ?
C21 H21 0.9300 . ?
C22 C23 1.360(6) . ?
C22 H22 0.9300 . ?
C23 C24 1.361(5) . ?
C23 H23 0.9300 . ?
C24 H24 0.9300 . ?
C25 C26 1.363(5) . ?
C25 C30 1.372(5) . ?
C26 C27 1.371(5) . ?
C26 H26 0.9300 . ?
C27 C28 1.361(6) . ?
C27 H27 0.9300 . ?
C28 C29 1.360(6) . ?
C28 H28 0.9300 . ?
C29 C30 1.362(5) . ?
C29 H29 0.9300 . ?
C30 H30 0.9300 . ?

loop_
_geom_torsion_atom_site_label_1
_geom_torsion_atom_site_label_2
_geom_torsion_atom_site_label_3
_geom_torsion_atom_site_label_4
_geom_torsion
_geom_torsion_site_symmetry_1
_geom_torsion_site_symmetry_2
_geom_torsion_site_symmetry_3
_geom_torsion_site_symmetry_4
_geom_torsion_publ_flag
C1 N1 S1 O4 -124.5(3) . . . . ?
S2 N1 S1 O4 36.3(2) . . . . ?
C1 N1 S1 O5 4.2(3) . . . . ?
S2 N1 S1 O5 165.00(19) . . . . ?
C1 N1 S1 C19 118.8(3) . . . . ?
S2 N1 S1 C19 -80.4(2) . . . . ?
C1 N1 S2 O6 -173.1(2) . . . . ?
S1 N1 S2 O6 25.6(2) . . . . ?
C1 N1 S2 O7 -44.1(3) . . . . ?
S1 N1 S2 O7 154.55(18) . . . . ?
C1 N1 S2 C25 69.6(3) . . . . ?
S1 N1 S2 C25 -91.8(2) . . . . ?
S2 N1 C1 C2 92.8(3) . . . . ?
S1 N1 C1 C2 -105.5(3) . . . . ?
C5 O1 C2 C3 -0.6(4) . . . . ?
C5 O1 C2 C1 171.0(3) . . . . ?
N1 C1 C2 C3 -141.8(4) . . . . ?
N1 C1 C2 O1 49.2(4) . . . . ?
O1 C2 C3 C4 2.0(4) . . . . ?
C1 C2 C3 C4 -167.1(4) . . . . ?
O1 C2 C3 C10 -177.8(3) . . . . ?
C1 C2 C3 C10 13.1(6) . . . . ?
C2 C3 C4 C5 -2.6(4) . . . . ?
C10 C3 C4 C5 177.2(3) . . . . ?
C2 C3 C4 C9 176.4(4) . . . . ?
C10 C3 C4 C9 -3.8(6) . . . . ?
C2 O1 C5 C6 -179.6(3) . . . . ?
C2 O1 C5 C4 -1.2(4) . . . . ?
C9 C4 C5 O1 -176.9(3) . . . . ?
C3 C4 C5 O1 2.4(4) . . . . ?
C9 C4 C5 C6 1.6(6) . . . . ?
C3 C4 C5 C6 -179.2(3) . . . . ?
O1 C5 C6 C7 175.6(3) . . . . ?
C4 C5 C6 C7 -2.6(6) . . . . ?
C5 C6 C7 C8 1.3(6) . . . . ?
C6 C7 C8 C9 1.1(7) . . . . ?
C7 C8 C9 C4 -2.1(6) . . . . ?
C5 C4 C9 C8 0.9(5) . . . . ?
C3 C4 C9 C8 -178.1(4) . . . . ?
C18 O3 C10 O2 -62.7(4) . . . . ?
C18 O3 C10 C3 176.7(3) . . . . ?
C18 O3 C10 C11 56.6(4) . . . . ?
C17 O2 C10 O3 -65.1(4) . . . . ?
C17 O2 C10 C3 54.0(4) . . . . ?
C17 O2 C10 C11 173.3(3) . . . . ?
C2 C3 C10 O3 -5.8(5) . . . . ?
C4 C3 C10 O3 174.5(3) . . . . ?
C2 C3 C10 O2 -126.9(4) . . . . ?
C4 C3 C10 O2 53.3(4) . . . . ?
C2 C3 C10 C11 115.3(4) . . . . ?
C4 C3 C10 C11 -64.4(4) . . . . ?
O3 C10 C11 C16 57.9(4) . . . . ?
O2 C10 C11 C16 179.4(3) . . . . ?
C3 C10 C11 C16 -60.9(4) . . . . ?
O3 C10 C11 C12 -120.8(4) . . . . ?
O2 C10 C11 C12 0.8(5) . . . . ?
C3 C10 C11 C12 120.4(4) . . . . ?
C16 C11 C12 C13 1.7(6) . . . . ?
C10 C11 C12 C13 -179.6(4) . . . . ?
C11 C12 C13 C14 -0.5(8) . . . . ?
C12 C13 C14 C15 -0.3(8) . . . . ?
C13 C14 C15 C16 -0.2(8) . . . . ?
C12 C11 C16 C15 -2.2(7) . . . . ?
C10 C11 C16 C15 179.2(4) . . . . ?
C14 C15 C16 C11 1.4(8) . . . . ?
O4 S1 C19 C20 158.1(3) . . . . ?
O5 S1 C19 C20 26.6(3) . . . . ?
N1 S1 C19 C20 -85.3(3) . . . . ?
O4 S1 C19 C24 -18.8(3) . . . . ?
O5 S1 C19 C24 -150.2(3) . . . . ?
N1 S1 C19 C24 97.8(3) . . . . ?
C24 C19 C20 C21 -1.1(6) . . . . ?
S1 C19 C20 C21 -178.0(3) . . . . ?
C19 C20 C21 C22 1.1(7) . . . . ?
C20 C21 C22 C23 -0.7(8) . . . . ?
C21 C22 C23 C24 0.4(8) . . . . ?
C22 C23 C24 C19 -0.5(7) . . . . ?
C20 C19 C24 C23 0.8(6) . . . . ?
S1 C19 C24 C23 177.6(3) . . . . ?
O6 S2 C25 C26 155.9(3) . . . . ?
O7 S2 C25 C26 22.7(3) . . . . ?
N1 S2 C25 C26 -88.7(3) . . . . ?
O6 S2 C25 C30 -25.0(3) . . . . ?
O7 S2 C25 C30 -158.1(3) . . . . ?
N1 S2 C25 C30 90.4(3) . . . . ?
C30 C25 C26 C27 0.4(5) . . . . ?
S2 C25 C26 C27 179.5(3) . . . . ?
C25 C26 C27 C28 -0.4(6) . . . . ?
C26 C27 C28 C29 0.8(6) . . . . ?
C27 C28 C29 C30 -1.1(7) . . . . ?
C28 C29 C30 C25 1.1(6) . . . . ?
C26 C25 C30 C29 -0.7(6) . . . . ?
S2 C25 C30 C29 -179.8(3) . . . . ?
